data_4131892
loop_
_publ_author_name
'Liao, Wei-Qiang'
'Tang, Yuan-Yuan'
'Li, Peng-Fei'
'You, Yu-Meng'
'Xiong, Ren-Gen'

_publ_section_title
;
 Competitive Halogen Bond in the Molecular Ferroelectric with Large
 Piezoelectric Response.
;
_journal_issue 11
_journal_name_full 'Journal of the American Chemical Society'
_journal_page_first 3975
_journal_page_last 3980
_journal_paper_doi 10.1021/jacs.7b12524
_journal_volume 140
_journal_year 2018
_chemical_formula_sum 'C4 H11 Br3 Cd Cl N'
_chemical_formula_weight 460.72
_space_group_crystal_system hexagonal
_space_group_IT_number 194
_space_group_name_Hall '-P 6c 2c'
_space_group_name_H-M_alt 'P 63/m m c'
_atom_sites_solution_hydrogens geom
_audit_creation_method SHELXL-2014/7
_cell_angle_alpha 90
_cell_angle_beta 90
_cell_angle_gamma 120
_cell_formula_units_Z 2
_cell_length_a 9.5900(4)
_cell_length_b 9.5900(4)
_cell_length_c 7.0146(5)
_cell_measurement_reflns_used 1427
_cell_measurement_temperature 373(2)
_cell_measurement_theta_max 27.4662
_cell_measurement_theta_min 2.4505
_cell_volume 558.69(5)
_computing_structure_refinement 'SHELXL-2014/7 (Sheldrick, 2014)'
_diffrn_ambient_temperature 373(2)
_diffrn_measured_fraction_theta_full 0.996
_diffrn_measured_fraction_theta_max 0.996
_diffrn_measurement_device_type 'Rigaku saturn 724'
_diffrn_radiation_type MoK\a
_diffrn_radiation_wavelength 0.71073
_diffrn_reflns_av_R_equivalents 0.0606
_diffrn_reflns_av_unetI/netI 0.0270
_diffrn_reflns_Laue_measured_fraction_full 0.996
_diffrn_reflns_Laue_measured_fraction_max 0.996
_diffrn_reflns_limit_h_max 11
_diffrn_reflns_limit_h_min -12
_diffrn_reflns_limit_k_max 10
_diffrn_reflns_limit_k_min -12
_diffrn_reflns_limit_l_max 9
_diffrn_reflns_limit_l_min -9
_diffrn_reflns_number 3935
_diffrn_reflns_point_group_measured_fraction_full 0.996
_diffrn_reflns_point_group_measured_fraction_max 0.996
_diffrn_reflns_theta_full 25.242
_diffrn_reflns_theta_max 27.447
_diffrn_reflns_theta_min 3.802
_exptl_absorpt_coefficient_mu 12.862
_exptl_absorpt_correction_T_max 1.0000
_exptl_absorpt_correction_T_min 0.6130
_exptl_absorpt_correction_type multi-scan
_exptl_crystal_colour colorless
_exptl_crystal_density_diffrn 2.739
_exptl_crystal_description blcok
_exptl_crystal_F_000 424
_exptl_crystal_size_max 0.15
_exptl_crystal_size_mid 0.12
_exptl_crystal_size_min 0.10
_refine_diff_density_max 1.014
_refine_diff_density_min -0.832
_refine_diff_density_rms 0.215
_refine_ls_extinction_coef 0.048(14)
_refine_ls_extinction_expression Fc^*^=kFc[1+0.001xFc^2^\l^3^/sin(2\q)]^-1/4^
_refine_ls_extinction_method 'SHELXL-2014/7 (Sheldrick 2014'
_refine_ls_goodness_of_fit_ref 1.204
_refine_ls_hydrogen_treatment constr
_refine_ls_matrix_type full
_refine_ls_number_parameters 29
_refine_ls_number_reflns 274
_refine_ls_number_restraints 12
_refine_ls_restrained_S_all 1.194
_refine_ls_R_factor_all 0.0735
_refine_ls_R_factor_gt 0.0644
_refine_ls_shift/su_max 0.006
_refine_ls_shift/su_mean 0.002
_refine_ls_structure_factor_coef Fsqd
_refine_ls_weighting_details 'w=1/[\s^2^(Fo^2^)+(0.1285P)^2^+0.2918P] where P=(Fo^2^+2Fc^2^)/3'
_refine_ls_weighting_scheme calc
_refine_ls_wR_factor_gt 0.1936
_refine_ls_wR_factor_ref 0.2059
_reflns_Friedel_coverage 0.000
_reflns_number_gt 236
_reflns_number_total 274
_reflns_threshold_expression 'I > 2\s(I)'
_cod_data_source_file ja7b12524_si_004.cif
_cod_data_source_block shelxl
_cod_depositor_comments
;
The following automatic conversions were performed:

data item '_exptl_absorpt_correction_type' value 'Multi-scan' was
changed to 'multi-scan' in accordance with the
/home/saulius/struct/COD-crude-data/automatic-downloads/DataCite-retrospective/ACS/depositions/lib/dictionaries/cif_core.dic
dictionary named 'cif_core.dic' version 2.4.2 last updated on
2011-04-26.

Automatic conversion script
Id: cif_fix_values 6909 2019-04-08 15:41:33Z antanas 
;
_cod_original_cell_volume 558.69(6)
_cod_database_code 4131892
_shelx_shelxl_version_number 2014/7
_shelx_space_group_comment
;
The symmetry employed for this shelxl refinement is uniquely defined
by the following loop, which should always be used as a source of
symmetry information in preference to the above space-group names.
They are only intended as comments.
;

loop_
_space_group_symop_operation_xyz
'x, y, z'
'-y, x-y, z'
'-x+y, -x, z'
'-x, -y, z+1/2'
'y, -x+y, z+1/2'
'x-y, x, z+1/2'
'y, x, -z'
'x-y, -y, -z'
'-x, -x+y, -z'
'-y, -x, -z+1/2'
'-x+y, y, -z+1/2'
'x, x-y, -z+1/2'
'-x, -y, -z'
'y, -x+y, -z'
'x-y, x, -z'
'x, y, -z-1/2'
'-y, x-y, -z-1/2'
'-x+y, -x, -z-1/2'
'-y, -x, z'
'-x+y, y, z'
'x, x-y, z'
'y, x, z-1/2'
'x-y, -y, z-1/2'
'-x, -x+y, z-1/2'

loop_
_atom_site_label
_atom_site_type_symbol
_atom_site_fract_x
_atom_site_fract_y
_atom_site_fract_z
_atom_site_U_iso_or_equiv
_atom_site_adp_type
_atom_site_occupancy
_atom_site_site_symmetry_order
_atom_site_calc_flag
_atom_site_refinement_flags_posn
_atom_site_refinement_flags_adp
_atom_site_refinement_flags_occupancy
_atom_site_disorder_assembly
_atom_site_disorder_group
MN1 Cd 0.0000 0.0000 0.0000 0.0705(11) Uani 1 12 d S T P . .
Br1 Br 0.13017(13) -0.13017(13) 0.2500 0.0974(12) Uani 1 4 d S T P . .
N1 N 0.336(15) -0.326(12) -0.241(7) 0.108(11) Uiso 0.0833 1 d D . P A -1
Cl2 Cl 0.37(3) -0.42(3) 0.104(9) 0.57(11) Uiso 0.0833 1 d D . P A -1
C1 C 0.33(3) -0.291(17) -0.032(7) 0.20(2) Uiso 0.0833 1 d D . P A -1
H1A H 0.2312 -0.3033 0.0020 0.239 Uiso 0.0833 1 calc R U P A -1
H1B H 0.4173 -0.1813 -0.0054 0.239 Uiso 0.0833 1 calc R U P A -1
C2 C 0.42(3) -0.170(15) -0.349(18) 0.20(2) Uiso 0.0833 1 d D . P A -1
H2A H 0.5296 -0.1070 -0.3041 0.298 Uiso 0.0833 1 calc R U P A -1
H2B H 0.4218 -0.1915 -0.4828 0.298 Uiso 0.0833 1 calc R U P A -1
H2C H 0.3655 -0.1105 -0.3304 0.298 Uiso 0.0833 1 calc R U P A -1
C3 C 0.166(17) -0.42(3) -0.31(3) 0.20(2) Uiso 0.0833 1 d D . P A -1
H3A H 0.1116 -0.5231 -0.2432 0.298 Uiso 0.0833 1 calc R U P A -1
H3B H 0.1105 -0.3643 -0.2932 0.298 Uiso 0.0833 1 calc R U P A -1
H3C H 0.1668 -0.4454 -0.4456 0.298 Uiso 0.0833 1 calc R U P A -1
C4 C 0.42(2) -0.418(19) -0.271(14) 0.20(2) Uiso 0.0833 1 d D . P A -1
H4A H 0.5314 -0.3556 -0.2259 0.298 Uiso 0.0833 1 calc R U P A -1
H4B H 0.3685 -0.5178 -0.2023 0.298 Uiso 0.0833 1 calc R U P A -1
H4C H 0.4236 -0.4399 -0.4047 0.298 Uiso 0.0833 1 calc R U P A -1

loop_
_atom_site_aniso_label
_atom_site_aniso_U_11
_atom_site_aniso_U_22
_atom_site_aniso_U_33
_atom_site_aniso_U_23
_atom_site_aniso_U_13
_atom_site_aniso_U_12
MN1 0.0830(13) 0.0830(13) 0.0455(12) 0.000 0.000 0.0415(7)
Br1 0.1256(17) 0.1256(17) 0.0689(15) 0.000 0.000 0.0837(15)

loop_
_atom_type_symbol
_atom_type_description
_atom_type_scat_dispersion_real
_atom_type_scat_dispersion_imag
_atom_type_scat_source
C C 0.0033 0.0016 'International Tables Vol C Tables 4.2.6.8 and 6.1.1.4'
H H 0.0000 0.0000 'International Tables Vol C Tables 4.2.6.8 and 6.1.1.4'
N N 0.0061 0.0033 'International Tables Vol C Tables 4.2.6.8 and 6.1.1.4'
Cl Cl 0.1484 0.1585 'International Tables Vol C Tables 4.2.6.8 and 6.1.1.4'
Cd Cd -0.8075 1.2024 'International Tables Vol C Tables 4.2.6.8 and 6.1.1.4'
Br Br -0.2901 2.4595 'International Tables Vol C Tables 4.2.6.8 and 6.1.1.4'

loop_
_geom_angle_atom_site_label_1
_geom_angle_atom_site_label_2
_geom_angle_atom_site_label_3
_geom_angle
_geom_angle_site_symmetry_1
_geom_angle_site_symmetry_3
Br1 MN1 Br1 95.46(4) . 14
Br1 MN1 Br1 84.54(4) . 2
Br1 MN1 Br1 180.00(2) 14 2
Br1 MN1 Br1 180.0 . 13
Br1 MN1 Br1 84.54(4) 14 13
Br1 MN1 Br1 95.46(4) 2 13
Br1 MN1 Br1 95.46(4) . 15
Br1 MN1 Br1 84.54(4) 14 15
Br1 MN1 Br1 95.46(4) 2 15
Br1 MN1 Br1 84.54(4) 13 15
Br1 MN1 Br1 84.54(4) . 3
Br1 MN1 Br1 95.46(4) 14 3
Br1 MN1 Br1 84.54(4) 2 3
Br1 MN1 Br1 95.46(4) 13 3
Br1 MN1 Br1 180.00(13) 15 3
MN1 Br1 MN1 78.09(6) 4 .
C3 N1 C2 109.4(9) . .
C3 N1 C4 109.5(9) . .
C2 N1 C4 109.4(9) . .
C3 N1 C1 109.5(9) . .
C2 N1 C1 109.5(9) . .
C4 N1 C1 109.5(9) . .
N1 C1 Cl2 110.1(10) . .

loop_
_geom_bond_atom_site_label_1
_geom_bond_atom_site_label_2
_geom_bond_distance
_geom_bond_site_symmetry_2
MN1 Br1 2.7840(17) .
MN1 Br1 2.7840(17) 14
MN1 Br1 2.7840(17) 2
MN1 Br1 2.7840(17) 13
MN1 Br1 2.7840(17) 15
MN1 Br1 2.7840(17) 3
Br1 MN1 2.7840(17) 4
N1 C3 1.503(9) .
N1 C2 1.503(9) .
N1 C4 1.503(9) .
N1 C1 1.504(9) .
Cl2 C1 1.760(11) .
